data_7238277
loop_
_publ_author_name
'Aaker\"oy, Christer B.'
'Desper, John'
'Haque, Naheed'
'Hussain, Izhar'

_publ_section_title
;
 Effective double-ended chelating agents: crystal structures of
 N,N,N&#x2032;,N&#x2032;-tetraacetyl diamino derivatives and their
 chelates
;
_journal_issue 10
_journal_name_full CrystEngComm
_journal_page_first 3218
_journal_paper_doi 10.1039/c004168h
_journal_volume 12
_journal_year 2010
_chemical_formula_moiety 'C16 H20 N2 O4'
_chemical_formula_sum 'C16 H20 N2 O4'
_chemical_formula_weight 304.34
_chemical_name_systematic
;
N,N,N',N'-tetraacetyl-alpha,alpha'-diamino-p-xylene
;
_space_group_IT_number 15
_space_group_name_Hall '-C 2yc'
_space_group_name_H-M_alt 'C 1 2/c 1'
_symmetry_cell_setting monoclinic
_symmetry_space_group_name_H-M 'C 1 2/c 1'
_atom_sites_solution_hydrogens geom
_atom_sites_solution_primary direct
_atom_sites_solution_secondary difmap
_audit_creation_method SHELXL-97
_cell_angle_alpha 90.00
_cell_angle_beta 95.444(2)
_cell_angle_gamma 90.00
_cell_formula_units_Z 4
_cell_length_a 12.5627(5)
_cell_length_b 13.5463(4)
_cell_length_c 9.3888(3)
_cell_measurement_reflns_used 3489
_cell_measurement_temperature 150(2)
_cell_measurement_theta_max 67.70
_cell_measurement_theta_min 3.25
_cell_volume 1590.56(9)
_computing_cell_refinement 'Bruker XSCANS'
_computing_data_collection 'Bruker XSCANS'
_computing_data_reduction 'Bruker SHELXTL'
_computing_molecular_graphics 'Bruker SHELXTL'
_computing_publication_material 'Bruker SHELXTL'
_computing_structure_refinement 'SHELXL-97 (Sheldrick, 1997)'
_computing_structure_solution 'SHELXS-97 (Sheldrick, 1990)'
_diffrn_ambient_temperature 150(2)
_diffrn_measured_fraction_theta_full 0.954
_diffrn_measured_fraction_theta_max 0.954
_diffrn_measurement_device_type 'CCD area detector'
_diffrn_measurement_method 'phi and omega scans'
_diffrn_radiation_monochromator graphite
_diffrn_radiation_source 'fine-focus sealed tube'
_diffrn_radiation_type MoK\a
_diffrn_radiation_wavelength 0.71073
_diffrn_reflns_av_R_equivalents 0.0229
_diffrn_reflns_av_sigmaI/netI 0.0162
_diffrn_reflns_limit_h_max 14
_diffrn_reflns_limit_h_min -14
_diffrn_reflns_limit_k_max 16
_diffrn_reflns_limit_k_min -16
_diffrn_reflns_limit_l_max 10
_diffrn_reflns_limit_l_min -9
_diffrn_reflns_number 5917
_diffrn_reflns_theta_full 25.25
_diffrn_reflns_theta_max 25.25
_diffrn_reflns_theta_min 2.22
_exptl_absorpt_coefficient_mu 0.092
_exptl_absorpt_correction_type none
_exptl_crystal_colour colorless
_exptl_crystal_density_diffrn 1.271
_exptl_crystal_density_method 'not measured'
_exptl_crystal_description rod
_exptl_crystal_F_000 648
_exptl_crystal_size_max 0.25
_exptl_crystal_size_mid 0.09
_exptl_crystal_size_min 0.05
_refine_diff_density_max 0.218
_refine_diff_density_min -0.187
_refine_diff_density_rms 0.037
_refine_ls_extinction_method none
_refine_ls_goodness_of_fit_ref 1.126
_refine_ls_hydrogen_treatment constr
_refine_ls_matrix_type full
_refine_ls_number_parameters 102
_refine_ls_number_reflns 1378
_refine_ls_number_restraints 0
_refine_ls_restrained_S_all 1.126
_refine_ls_R_factor_all 0.0529
_refine_ls_R_factor_gt 0.0461
_refine_ls_shift/su_max 0.000
_refine_ls_shift/su_mean 0.000
_refine_ls_structure_factor_coef Fsqd
_refine_ls_weighting_details 'calc w=1/[\s^2^(Fo^2^)+(0.0500P)^2^+1.3000P] where P=(Fo^2^+2Fc^2^)/3'
_refine_ls_weighting_scheme calc
_refine_ls_wR_factor_gt 0.1151
_refine_ls_wR_factor_ref 0.1190
_reflns_number_gt 1199
_reflns_number_total 1378
_reflns_threshold_expression >2sigma(I)
_cod_data_source_file c004168h.txt
_cod_data_source_block ih0516(2)
_cod_depositor_comments
;
The following automatic conversions were performed:

data item '_symmetry_cell_setting' value 'Monoclinic' was changed to
'monoclinic' in accordance with the
/home/saulius/struct/COD-crude-data/automatic-downloads/DataCite-retrospective/RSC/depositions/lib/dictionaries/cif_core.dic
dictionary named 'cif_core.dic' version 2.4.2 last updated on
2011-04-26.

Automatic conversion script
Id: cif_fix_values 6909 2019-04-08 15:41:33Z antanas 
;
_cod_original_sg_symbol_H-M C2/c
_cod_database_code 7238277

loop_
_symmetry_equiv_pos_as_xyz
'x, y, z'
'-x, y, -z+1/2'
'x+1/2, y+1/2, z'
'-x+1/2, y+1/2, -z+1/2'
'-x, -y, -z'
'x, -y, z-1/2'
'-x+1/2, -y+1/2, -z'
'x+1/2, -y+1/2, z-1/2'

loop_
_atom_site_label
_atom_site_type_symbol
_atom_site_fract_x
_atom_site_fract_y
_atom_site_fract_z
_atom_site_U_iso_or_equiv
_atom_site_adp_type
_atom_site_occupancy
_atom_site_symmetry_multiplicity
_atom_site_calc_flag
_atom_site_refinement_flags
C11 C 0.09153(14) 0.49331(11) 0.09837(17) 0.0284(4) Uani 1 1 d .
C12 C 0.05807(13) 0.41355(12) 0.01181(17) 0.0313(4) Uani 1 1 d .
H12 H 0.0979 0.3538 0.0190 0.038 Uiso 1 1 calc R
C16 C 0.03240(13) 0.58025(11) 0.08467(17) 0.0293(4) Uani 1 1 d .
H16 H 0.0542 0.6358 0.1419 0.035 Uiso 1 1 calc R
C17 C 0.18673(14) 0.48716(12) 0.21016(19) 0.0351(4) Uani 1 1 d .
H17A H 0.2205 0.5531 0.2213 0.042 Uiso 1 1 calc R
H17B H 0.1613 0.4687 0.3032 0.042 Uiso 1 1 calc R
N17 N 0.26769(11) 0.41488(11) 0.17336(16) 0.0360(4) Uani 1 1 d .
C21 C 0.33604(15) 0.44853(15) 0.0735(2) 0.0443(5) Uani 1 1 d .
O21 O 0.32676(11) 0.53355(11) 0.03188(17) 0.0538(4) Uani 1 1 d .
C22 C 0.4156(2) 0.38109(18) 0.0164(4) 0.0765(8) Uani 1 1 d .
H22A H 0.3786 0.3233 -0.0273 0.115 Uiso 1 1 calc R
H22B H 0.4675 0.3597 0.0948 0.115 Uiso 1 1 calc R
H22C H 0.4528 0.4159 -0.0557 0.115 Uiso 1 1 calc R
C31 C 0.26790(16) 0.31881(14) 0.2291(2) 0.0454(5) Uani 1 1 d .
O31 O 0.33267(16) 0.25773(13) 0.1999(2) 0.0810(6) Uani 1 1 d .
C32 C 0.18408(18) 0.29379(15) 0.3263(2) 0.0507(5) Uani 1 1 d .
H32A H 0.1973 0.3311 0.4156 0.076 Uiso 1 1 calc R
H32B H 0.1866 0.2229 0.3472 0.076 Uiso 1 1 calc R
H32C H 0.1134 0.3110 0.2796 0.076 Uiso 1 1 calc R

loop_
_atom_site_aniso_label
_atom_site_aniso_U_11
_atom_site_aniso_U_22
_atom_site_aniso_U_33
_atom_site_aniso_U_23
_atom_site_aniso_U_13
_atom_site_aniso_U_12
C11 0.0342(9) 0.0266(8) 0.0241(9) 0.0015(6) 0.0018(6) 0.0026(7)
C12 0.0387(9) 0.0238(8) 0.0309(9) 0.0018(6) 0.0004(7) 0.0072(7)
C16 0.0379(9) 0.0241(8) 0.0256(9) -0.0016(6) 0.0017(7) 0.0011(7)
C17 0.0391(10) 0.0309(9) 0.0335(10) -0.0044(7) -0.0054(7) 0.0086(7)
N17 0.0351(8) 0.0351(8) 0.0358(9) -0.0056(6) -0.0069(6) 0.0087(6)
C21 0.0355(10) 0.0449(11) 0.0508(12) -0.0113(9) -0.0044(8) -0.0037(8)
O21 0.0491(9) 0.0503(9) 0.0614(10) 0.0016(7) 0.0021(7) -0.0070(7)
C22 0.0652(16) 0.0544(14) 0.116(2) -0.0247(14) 0.0423(16) -0.0101(12)
C31 0.0566(13) 0.0396(10) 0.0376(11) -0.0020(8) -0.0085(9) 0.0188(9)
O31 0.1049(15) 0.0644(11) 0.0770(12) 0.0199(9) 0.0256(10) 0.0557(10)
C32 0.0691(14) 0.0405(11) 0.0410(12) 0.0036(8) -0.0035(10) 0.0104(10)

loop_
_atom_type_symbol
_atom_type_description
_atom_type_scat_dispersion_real
_atom_type_scat_dispersion_imag
_atom_type_scat_source
C C 0.0033 0.0016 'International Tables Vol C Tables 4.2.6.8 and 6.1.1.4'
H H 0.0000 0.0000 'International Tables Vol C Tables 4.2.6.8 and 6.1.1.4'
N N 0.0061 0.0033 'International Tables Vol C Tables 4.2.6.8 and 6.1.1.4'
O O 0.0106 0.0060 'International Tables Vol C Tables 4.2.6.8 and 6.1.1.4'

loop_
_geom_angle_atom_site_label_1
_geom_angle_atom_site_label_2
_geom_angle_atom_site_label_3
_geom_angle
_geom_angle_site_symmetry_1
C16 C11 C12 118.27(15) .
C16 C11 C17 119.30(14) .
C12 C11 C17 122.39(14) .
C16 C12 C11 121.15(15) 5_565
C16 C12 H12 119.4 5_565
C11 C12 H12 119.4 .
C12 C16 C11 120.58(15) 5_565
C12 C16 H16 119.7 5_565
C11 C16 H16 119.7 .
N17 C17 C11 112.95(13) .
N17 C17 H17A 109.0 .
C11 C17 H17A 109.0 .
N17 C17 H17B 109.0 .
C11 C17 H17B 109.0 .
H17A C17 H17B 107.8 .
C31 N17 C21 124.73(16) .
C31 N17 C17 120.35(16) .
C21 N17 C17 114.77(15) .
O21 C21 N17 118.32(18) .
O21 C21 C22 120.8(2) .
N17 C21 C22 120.90(19) .
C21 C22 H22A 109.5 .
C21 C22 H22B 109.5 .
H22A C22 H22B 109.5 .
C21 C22 H22C 109.5 .
H22A C22 H22C 109.5 .
H22B C22 H22C 109.5 .
O31 C31 N17 121.9(2) .
O31 C31 C32 120.69(19) .
N17 C31 C32 117.45(16) .
C31 C32 H32A 109.5 .
C31 C32 H32B 109.5 .
H32A C32 H32B 109.5 .
C31 C32 H32C 109.5 .
H32A C32 H32C 109.5 .
H32B C32 H32C 109.5 .

loop_
_geom_bond_atom_site_label_1
_geom_bond_atom_site_label_2
_geom_bond_distance
_geom_bond_site_symmetry_2
C11 C16 1.392(2) .
C11 C12 1.393(2) .
C11 C17 1.517(2) .
C12 C16 1.387(2) 5_565
C12 H12 0.9500 .
C16 C12 1.387(2) 5_565
C16 H16 0.9500 .
C17 N17 1.476(2) .
C17 H17A 0.9900 .
C17 H17B 0.9900 .
N17 C31 1.402(3) .
N17 C21 1.406(3) .
C21 O21 1.218(2) .
C21 C22 1.490(3) .
C22 H22A 0.9800 .
C22 H22B 0.9800 .
C22 H22C 0.9800 .
C31 O31 1.210(2) .
C31 C32 1.496(3) .
C32 H32A 0.9800 .
C32 H32B 0.9800 .
C32 H32C 0.9800 .

loop_
_geom_torsion_atom_site_label_1
_geom_torsion_atom_site_label_2
_geom_torsion_atom_site_label_3
_geom_torsion_atom_site_label_4
_geom_torsion
_geom_torsion_site_symmetry_4
C16 C11 C12 C16 -0.7(3) 5_565
C17 C11 C12 C16 176.79(16) 5_565
C12 C11 C16 C12 0.7(3) 5_565
C17 C11 C16 C12 -176.88(15) 5_565
C16 C11 C17 N17 -154.08(15) .
C12 C11 C17 N17 28.5(2) .
C11 C17 N17 C31 -96.17(19) .
C11 C17 N17 C21 79.57(19) .
C31 N17 C21 O21 178.97(16) .
C17 N17 C21 O21 3.4(2) .
C31 N17 C21 C22 0.8(3) .
C17 N17 C21 C22 -174.69(19) .
C21 N17 C31 O31 4.1(3) .
C17 N17 C31 O31 179.38(19) .
C21 N17 C31 C32 -175.59(16) .
C17 N17 C31 C32 -0.3(2) .
